data_7006786
loop_
_publ_author_name
'Habata, Yoichi'
'Osaka, Futoshi'

_publ_section_title
;
 Dimetallo[3.3]para- and metacyclophanes by self-assembly of
 pyridylmethyl armed-monoazatrithia- and monoazadithiaoxa-12-crown-4
 ethers with Ag+ ions.
;
_journal_issue 15
_journal_name_full 'Dalton transactions (Cambridge, England : 2003)'
_journal_page_first 1836
_journal_page_last 1841
_journal_paper_doi 10.1039/b513931g
_journal_year 2006
_chemical_formula_sum 'C32 H50 Ag2 F12 N6 O2 P2 S4'
_chemical_formula_weight 1184.70
_chemical_name_systematic
;
?
;
_space_group_IT_number 2
_symmetry_cell_setting triclinic
_symmetry_space_group_name_Hall '-P 1'
_symmetry_space_group_name_H-M 'P -1'
_atom_sites_solution_hydrogens geom
_atom_sites_solution_primary direct
_atom_sites_solution_secondary difmap
_audit_creation_method SHELXL-97
_cell_angle_alpha 95.302(3)
_cell_angle_beta 98.218(3)
_cell_angle_gamma 109.098(3)
_cell_formula_units_Z 1
_cell_length_a 8.4105(12)
_cell_length_b 10.3316(15)
_cell_length_c 13.900(2)
_cell_measurement_temperature 298
_cell_volume 1117.1(3)
_computing_cell_refinement 'Bruker SMART'
_computing_data_collection 'Bruker SMART'
_computing_data_reduction 'Bruker SAINT'
_computing_molecular_graphics 'Bruker SHELXTL'
_computing_publication_material 'Bruker SHELXTL'
_computing_structure_refinement 'SHELXL-97 (Sheldrick, 1997)'
_computing_structure_solution 'SHELXS-97 (Sheldrick, 1990)'
_diffrn_ambient_temperature 298
_diffrn_detector_area_resol_mean 8.366
_diffrn_measured_fraction_theta_full 0.978
_diffrn_measured_fraction_theta_max 0.978
_diffrn_measurement_device_type 'CCD area detector'
_diffrn_measurement_method 'phi and omega scans'
_diffrn_radiation_monochromator graphite
_diffrn_radiation_source 'fine-focus sealed tube'
_diffrn_radiation_type MoK\a
_diffrn_radiation_wavelength 0.71073
_diffrn_reflns_av_R_equivalents 0.0184
_diffrn_reflns_av_sigmaI/netI 0.0345
_diffrn_reflns_limit_h_max 7
_diffrn_reflns_limit_h_min -11
_diffrn_reflns_limit_k_max 13
_diffrn_reflns_limit_k_min -13
_diffrn_reflns_limit_l_max 18
_diffrn_reflns_limit_l_min -17
_diffrn_reflns_number 8157
_diffrn_reflns_theta_full 28.36
_diffrn_reflns_theta_max 28.36
_diffrn_reflns_theta_min 1.50
_exptl_absorpt_coefficient_mu 1.224
_exptl_absorpt_correction_T_max 0.6403
_exptl_absorpt_correction_T_min 0.5912
_exptl_absorpt_correction_type empirical
_exptl_absorpt_process_details 'SADABS, Sheldrick, 1996'
_exptl_crystal_colour colorless
_exptl_crystal_density_diffrn 1.761
_exptl_crystal_density_method 'not measured'
_exptl_crystal_description block
_exptl_crystal_F_000 596
_exptl_crystal_size_max 0.48
_exptl_crystal_size_mid 0.44
_exptl_crystal_size_min 0.40
_refine_diff_density_max 1.277
_refine_diff_density_min -0.915
_refine_diff_density_rms 0.113
_refine_ls_extinction_method none
_refine_ls_goodness_of_fit_ref 1.046
_refine_ls_hydrogen_treatment constr
_refine_ls_matrix_type full
_refine_ls_number_parameters 272
_refine_ls_number_reflns 5470
_refine_ls_number_restraints 0
_refine_ls_restrained_S_all 1.046
_refine_ls_R_factor_all 0.0473
_refine_ls_R_factor_gt 0.0406
_refine_ls_shift/su_max 0.002
_refine_ls_shift/su_mean 0.000
_refine_ls_structure_factor_coef Fsqd
_refine_ls_weighting_details 'calc w=1/[\s^2^(Fo^2^)+(0.0790P)^2^+0.0000P] where P=(Fo^2^+2Fc^2^)/3'
_refine_ls_weighting_scheme calc
_refine_ls_wR_factor_gt 0.1103
_refine_ls_wR_factor_ref 0.1161
_reflns_number_gt 4668
_reflns_number_total 5470
_reflns_threshold_expression >2sigma(I)
_cod_data_source_file b513931g.txt
_cod_data_source_block ns2o3py_p_1
_cod_depositor_comments
;
The following automatic conversions were performed:
'_symmetry_cell_setting' value 'Triclinic' changed to 'triclinic'
according to '/home/saulius/struct/CIF-dictionaries/cif_core.dic'
dictionary named 'cif_core.dic' version 2.4.1 from 2010-06-29.

Automatic conversion script
Id: cif_fix_enum 1527 2010-12-29 10:47:43Z saulius 
;
_cod_original_sg_symbol_H-M P-1
_cod_database_code 7006786

loop_
_symmetry_equiv_pos_as_xyz
'x, y, z'
'-x, -y, -z'

loop_
_atom_site_label
_atom_site_type_symbol
_atom_site_fract_x
_atom_site_fract_y
_atom_site_fract_z
_atom_site_U_iso_or_equiv
_atom_site_adp_type
_atom_site_occupancy
_atom_site_symmetry_multiplicity
_atom_site_calc_flag
_atom_site_refinement_flags
_atom_site_disorder_assembly
_atom_site_disorder_group
C15 C 0.1971(6) 0.3554(5) 0.8557(4) 0.0856(14) Uani 1 1 d . . .
H15A H 0.2306 0.4544 0.8683 0.128 Uiso 1 1 calc R . .
H15B H 0.2795 0.3263 0.8945 0.128 Uiso 1 1 calc R . .
H15C H 0.0867 0.3142 0.8726 0.128 Uiso 1 1 calc R . .
Ag1 Ag -0.09506(3) 0.84888(2) 0.645491(15) 0.04201(10) Uani 1 1 d . . .
S2 S 0.00273(11) 0.96084(8) 0.83439(5) 0.04508(17) Uani 1 1 d . . .
S1 S -0.22154(10) 0.58789(8) 0.58260(5) 0.04603(18) Uani 1 1 d . . .
P1 P 0.68430(12) 0.28447(10) 0.90955(6) 0.0507(2) Uani 1 1 d . . .
N1 N 0.1647(3) 0.7851(2) 0.69143(15) 0.0326(4) Uani 1 1 d . . .
C11 C 0.2153(3) 0.9777(3) 0.51642(19) 0.0342(5) Uani 1 1 d . . .
H11 H 0.1762 1.0288 0.5600 0.041 Uiso 1 1 calc R . .
O1 O -0.3618(3) 0.7284(2) 0.75354(15) 0.0463(5) Uani 1 1 d . . .
N2 N 0.1924(3) 0.9935(2) 0.42149(16) 0.0356(4) Uani 1 1 d . . .
C9 C 0.3195(3) 0.8771(3) 0.66103(18) 0.0369(5) Uani 1 1 d . . .
H9A H 0.4124 0.8419 0.6768 0.044 Uiso 1 1 calc R . .
H9B H 0.3530 0.9687 0.6986 0.044 Uiso 1 1 calc R . .
C2 C -0.0531(4) 0.5424(3) 0.6525(2) 0.0463(6) Uani 1 1 d . . .
H2A H -0.0652 0.5463 0.7210 0.056 Uiso 1 1 calc R . .
H2B H -0.0639 0.4483 0.6280 0.056 Uiso 1 1 calc R . .
C10 C 0.2946(3) 0.8888(3) 0.55336(18) 0.0325(5) Uani 1 1 d . . .
C12 C 0.2494(4) 0.9189(3) 0.35986(19) 0.0401(6) Uani 1 1 d . . .
H12 H 0.2314 0.9268 0.2934 0.048 Uiso 1 1 calc R . .
C14 C 0.3571(4) 0.8169(3) 0.4882(2) 0.0387(6) Uani 1 1 d . . .
H14 H 0.4149 0.7593 0.5104 0.046 Uiso 1 1 calc R . .
C8 C 0.1978(4) 0.7916(3) 0.79959(19) 0.0420(6) Uani 1 1 d . . .
H8A H 0.3070 0.7798 0.8194 0.050 Uiso 1 1 calc R . .
H8B H 0.1100 0.7149 0.8174 0.050 Uiso 1 1 calc R . .
C1 C 0.1231(4) 0.6411(3) 0.6446(2) 0.0411(6) Uani 1 1 d . . .
H1A H 0.2091 0.6058 0.6742 0.049 Uiso 1 1 calc R . .
H1B H 0.1302 0.6414 0.5755 0.049 Uiso 1 1 calc R . .
F5 F 0.8395(4) 0.3293(4) 0.9984(2) 0.1083(10) Uani 1 1 d . . .
F1 F 0.8031(4) 0.3602(3) 0.8383(2) 0.0972(9) Uani 1 1 d . . .
C13 C 0.3326(4) 0.8316(3) 0.3894(2) 0.0421(6) Uani 1 1 d . . .
H13 H 0.3720 0.7831 0.3443 0.050 Uiso 1 1 calc R . .
C7 C 0.2011(4) 0.9261(3) 0.8566(2) 0.0480(7) Uani 1 1 d . . .
H7A H 0.2910 1.0024 0.8399 0.058 Uiso 1 1 calc R . .
H7B H 0.2307 0.9235 0.9262 0.058 Uiso 1 1 calc R . .
C4 C -0.3796(4) 0.5870(3) 0.7496(3) 0.0525(7) Uani 1 1 d . . .
H4A H -0.4783 0.5387 0.7773 0.063 Uiso 1 1 calc R . .
H4B H -0.2788 0.5785 0.7881 0.063 Uiso 1 1 calc R . .
C3 C -0.4021(4) 0.5227(3) 0.6440(3) 0.0547(8) Uani 1 1 d . . .
H3A H -0.5005 0.5360 0.6064 0.066 Uiso 1 1 calc R . .
H3B H -0.4284 0.4237 0.6422 0.066 Uiso 1 1 calc R . .
F4 F 0.5620(4) 0.2076(4) 0.9780(2) 0.1056(10) Uani 1 1 d . . .
C6 C -0.1326(4) 0.8352(4) 0.8981(2) 0.0545(8) Uani 1 1 d . . .
H6A H -0.1024 0.7522 0.8944 0.065 Uiso 1 1 calc R . .
H6B H -0.1141 0.8733 0.9669 0.065 Uiso 1 1 calc R . .
F3 F 0.6452(6) 0.4207(4) 0.9387(3) 0.1325(14) Uani 1 1 d . . .
F2 F 0.5280(4) 0.2442(4) 0.82018(19) 0.1064(10) Uani 1 1 d . . .
C5 C -0.3202(4) 0.7985(4) 0.8522(3) 0.0564(8) Uani 1 1 d . . .
H5A H -0.3906 0.7401 0.8920 0.068 Uiso 1 1 calc R . .
H5B H -0.3475 0.8828 0.8528 0.068 Uiso 1 1 calc R . .
F6 F 0.7203(6) 0.1495(4) 0.8785(3) 0.1357(15) Uani 1 1 d . . .
C16 C 0.1890(5) 0.3126(5) 0.7539(4) 0.0759(11) Uani 1 1 d . . .
N3 N 0.1845(7) 0.2768(6) 0.6734(4) 0.1186(17) Uani 1 1 d . . .

loop_
_atom_site_aniso_label
_atom_site_aniso_U_11
_atom_site_aniso_U_22
_atom_site_aniso_U_33
_atom_site_aniso_U_23
_atom_site_aniso_U_13
_atom_site_aniso_U_12
C15 0.070(3) 0.084(3) 0.104(4) 0.009(3) 0.029(3) 0.024(2)
Ag1 0.05293(15) 0.04323(14) 0.03623(13) 0.01461(9) 0.00809(9) 0.02279(11)
S2 0.0569(4) 0.0495(4) 0.0306(3) 0.0032(3) 0.0090(3) 0.0209(3)
S1 0.0531(4) 0.0431(4) 0.0381(4) 0.0040(3) 0.0037(3) 0.0140(3)
P1 0.0610(5) 0.0665(5) 0.0344(4) 0.0139(3) 0.0161(3) 0.0304(4)
N1 0.0378(11) 0.0381(11) 0.0251(9) 0.0114(8) 0.0093(8) 0.0139(9)
C11 0.0385(13) 0.0377(13) 0.0308(12) 0.0084(10) 0.0104(10) 0.0164(10)
O1 0.0498(11) 0.0493(11) 0.0427(11) 0.0077(9) 0.0054(9) 0.0221(9)
N2 0.0420(12) 0.0394(11) 0.0297(10) 0.0108(8) 0.0098(9) 0.0170(9)
C9 0.0383(13) 0.0436(14) 0.0293(12) 0.0113(10) 0.0080(10) 0.0123(11)
C2 0.0523(17) 0.0403(15) 0.0521(17) 0.0166(13) 0.0150(13) 0.0187(13)
C10 0.0336(12) 0.0327(12) 0.0306(11) 0.0101(9) 0.0082(9) 0.0082(10)
C12 0.0539(16) 0.0417(14) 0.0268(11) 0.0082(10) 0.0123(11) 0.0164(12)
C14 0.0453(14) 0.0380(13) 0.0401(14) 0.0131(11) 0.0136(11) 0.0196(11)
C8 0.0453(14) 0.0592(17) 0.0276(12) 0.0165(11) 0.0082(10) 0.0227(13)
C1 0.0489(15) 0.0368(13) 0.0452(15) 0.0119(11) 0.0181(12) 0.0196(12)
F5 0.091(2) 0.152(3) 0.0665(16) 0.0427(18) -0.0109(14) 0.0247(19)
F1 0.0823(17) 0.136(2) 0.0803(18) 0.0596(17) 0.0325(14) 0.0284(16)
C13 0.0575(17) 0.0434(14) 0.0333(13) 0.0077(11) 0.0180(12) 0.0234(13)
C7 0.0467(16) 0.0619(18) 0.0277(12) 0.0009(12) 0.0032(11) 0.0116(14)
C4 0.0497(17) 0.0495(17) 0.063(2) 0.0195(15) 0.0194(15) 0.0159(14)
C3 0.0459(16) 0.0414(16) 0.068(2) 0.0018(14) 0.0077(15) 0.0069(13)
F4 0.100(2) 0.156(3) 0.0667(16) 0.0380(17) 0.0473(16) 0.033(2)
C6 0.0587(19) 0.078(2) 0.0250(12) 0.0077(13) 0.0129(12) 0.0182(17)
F3 0.216(4) 0.129(3) 0.093(2) 0.006(2) 0.025(3) 0.118(3)
F2 0.0817(18) 0.174(3) 0.0538(14) 0.0158(17) 0.0037(13) 0.0346(19)
C5 0.0546(18) 0.074(2) 0.0445(16) 0.0032(15) 0.0176(14) 0.0258(17)
F6 0.232(4) 0.103(2) 0.136(3) 0.039(2) 0.093(3) 0.114(3)
C16 0.055(2) 0.069(3) 0.095(3) 0.010(2) 0.013(2) 0.0109(19)
N3 0.108(4) 0.119(4) 0.105(4) 0.001(3) 0.012(3) 0.015(3)

loop_
_atom_type_symbol
_atom_type_description
_atom_type_scat_dispersion_real
_atom_type_scat_dispersion_imag
_atom_type_scat_source
C C 0.0033 0.0016 'International Tables Vol C Tables 4.2.6.8 and 6.1.1.4'
H H 0.0000 0.0000 'International Tables Vol C Tables 4.2.6.8 and 6.1.1.4'
N N 0.0061 0.0033 'International Tables Vol C Tables 4.2.6.8 and 6.1.1.4'
O O 0.0106 0.0060 'International Tables Vol C Tables 4.2.6.8 and 6.1.1.4'
F F 0.0171 0.0103 'International Tables Vol C Tables 4.2.6.8 and 6.1.1.4'
P P 0.1023 0.0942 'International Tables Vol C Tables 4.2.6.8 and 6.1.1.4'
S S 0.1246 0.1234 'International Tables Vol C Tables 4.2.6.8 and 6.1.1.4'
Ag Ag -0.8971 1.1015 'International Tables Vol C Tables 4.2.6.8 and 6.1.1.4'

loop_
_geom_angle_atom_site_label_1
_geom_angle_atom_site_label_2
_geom_angle_atom_site_label_3
_geom_angle
_geom_angle_site_symmetry_1
_geom_angle_site_symmetry_3
_geom_angle_publ_flag
C16 C15 H15A 109.5 . . ?
C16 C15 H15B 109.5 . . ?
H15A C15 H15B 109.5 . . ?
C16 C15 H15C 109.5 . . ?
H15A C15 H15C 109.5 . . ?
H15B C15 H15C 109.5 . . ?
N2 Ag1 N1 144.18(8) 2_576 . ?
N2 Ag1 S1 123.49(6) 2_576 . ?
N1 Ag1 S1 80.41(5) . . ?
N2 Ag1 S2 101.88(6) 2_576 . ?
N1 Ag1 S2 79.10(5) . . ?
S1 Ag1 S2 124.86(3) . . ?
N2 Ag1 O1 100.45(7) 2_576 . ?
N1 Ag1 O1 113.01(6) . . ?
S1 Ag1 O1 72.39(5) . . ?
S2 Ag1 O1 69.85(5) . . ?
C7 S2 C6 101.96(16) . . ?
C7 S2 Ag1 97.43(9) . . ?
C6 S2 Ag1 104.49(11) . . ?
C3 S1 C2 103.86(16) . . ?
C3 S1 Ag1 105.06(11) . . ?
C2 S1 Ag1 96.48(10) . . ?
F6 P1 F4 90.5(2) . . ?
F6 P1 F5 90.7(2) . . ?
F4 P1 F5 89.73(17) . . ?
F6 P1 F3 178.7(2) . . ?
F4 P1 F3 89.9(2) . . ?
F5 P1 F3 90.6(2) . . ?
F6 P1 F1 89.39(19) . . ?
F4 P1 F1 178.45(18) . . ?
F5 P1 F1 91.81(17) . . ?
F3 P1 F1 90.2(2) . . ?
F6 P1 F2 91.0(2) . . ?
F4 P1 F2 90.88(17) . . ?
F5 P1 F2 178.2(2) . . ?
F3 P1 F2 87.7(2) . . ?
F1 P1 F2 87.58(16) . . ?
C1 N1 C8 109.3(2) . . ?
C1 N1 C9 110.1(2) . . ?
C8 N1 C9 109.0(2) . . ?
C1 N1 Ag1 106.92(16) . . ?
C8 N1 Ag1 107.79(15) . . ?
C9 N1 Ag1 113.62(15) . . ?
N2 C11 C10 123.5(2) . . ?
N2 C11 H11 118.3 . . ?
C10 C11 H11 118.3 . . ?
C4 O1 C5 112.2(3) . . ?
C4 O1 Ag1 106.39(16) . . ?
C5 O1 Ag1 110.89(19) . . ?
C11 N2 C12 117.3(2) . . ?
C11 N2 Ag1 127.16(17) . 2_576 ?
C12 N2 Ag1 115.10(17) . 2_576 ?
N1 C9 C10 113.5(2) . . ?
N1 C9 H9A 108.9 . . ?
C10 C9 H9A 108.9 . . ?
N1 C9 H9B 108.9 . . ?
C10 C9 H9B 108.9 . . ?
H9A C9 H9B 107.7 . . ?
C1 C2 S1 110.9(2) . . ?
C1 C2 H2A 109.5 . . ?
S1 C2 H2A 109.5 . . ?
C1 C2 H2B 109.5 . . ?
S1 C2 H2B 109.5 . . ?
H2A C2 H2B 108.1 . . ?
C14 C10 C11 117.6(2) . . ?
C14 C10 C9 121.1(2) . . ?
C11 C10 C9 121.2(2) . . ?
N2 C12 C13 123.5(2) . . ?
N2 C12 H12 118.2 . . ?
C13 C12 H12 118.2 . . ?
C10 C14 C13 119.3(2) . . ?
C10 C14 H14 120.4 . . ?
C13 C14 H14 120.4 . . ?
N1 C8 C7 114.3(2) . . ?
N1 C8 H8A 108.7 . . ?
C7 C8 H8A 108.7 . . ?
N1 C8 H8B 108.7 . . ?
C7 C8 H8B 108.7 . . ?
H8A C8 H8B 107.6 . . ?
N1 C1 C2 114.9(2) . . ?
N1 C1 H1A 108.5 . . ?
C2 C1 H1A 108.5 . . ?
N1 C1 H1B 108.5 . . ?
C2 C1 H1B 108.5 . . ?
H1A C1 H1B 107.5 . . ?
C12 C13 C14 118.7(2) . . ?
C12 C13 H13 120.7 . . ?
C14 C13 H13 120.7 . . ?
C8 C7 S2 115.0(2) . . ?
C8 C7 H7A 108.5 . . ?
S2 C7 H7A 108.5 . . ?
C8 C7 H7B 108.5 . . ?
S2 C7 H7B 108.5 . . ?
H7A C7 H7B 107.5 . . ?
O1 C4 C3 109.7(3) . . ?
O1 C4 H4A 109.7 . . ?
C3 C4 H4A 109.7 . . ?
O1 C4 H4B 109.7 . . ?
C3 C4 H4B 109.7 . . ?
H4A C4 H4B 108.2 . . ?
C4 C3 S1 116.5(2) . . ?
C4 C3 H3A 108.2 . . ?
S1 C3 H3A 108.2 . . ?
C4 C3 H3B 108.2 . . ?
S1 C3 H3B 108.2 . . ?
H3A C3 H3B 107.3 . . ?
C5 C6 S2 110.4(2) . . ?
C5 C6 H6A 109.6 . . ?
S2 C6 H6A 109.6 . . ?
C5 C6 H6B 109.6 . . ?
S2 C6 H6B 109.6 . . ?
H6A C6 H6B 108.1 . . ?
O1 C5 C6 113.0(3) . . ?
O1 C5 H5A 109.0 . . ?
C6 C5 H5A 109.0 . . ?
O1 C5 H5B 109.0 . . ?
C6 C5 H5B 109.0 . . ?
H5A C5 H5B 107.8 . . ?
N3 C16 C15 178.6(6) . . ?

loop_
_geom_bond_atom_site_label_1
_geom_bond_atom_site_label_2
_geom_bond_distance
_geom_bond_site_symmetry_2
_geom_bond_publ_flag
C15 C16 1.427(7) . ?
C15 H15A 0.9600 . ?
C15 H15B 0.9600 . ?
C15 H15C 0.9600 . ?
Ag1 N2 2.263(2) 2_576 ?
Ag1 N1 2.497(2) . ?
Ag1 S1 2.5668(9) . ?
Ag1 S2 2.6661(8) . ?
Ag1 O1 2.884(2) . ?
S2 C7 1.809(3) . ?
S2 C6 1.816(3) . ?
S1 C3 1.815(4) . ?
S1 C2 1.816(3) . ?
P1 F6 1.557(3) . ?
P1 F4 1.574(3) . ?
P1 F5 1.575(3) . ?
P1 F3 1.577(3) . ?
P1 F1 1.583(3) . ?
P1 F2 1.589(3) . ?
N1 C1 1.475(3) . ?
N1 C8 1.481(3) . ?
N1 C9 1.483(3) . ?
C11 N2 1.339(3) . ?
C11 C10 1.394(3) . ?
C11 H11 0.9300 . ?
O1 C4 1.414(4) . ?
O1 C5 1.429(4) . ?
N2 C12 1.340(3) . ?
N2 Ag1 2.263(2) 2_576 ?
C9 C10 1.503(3) . ?
C9 H9A 0.9700 . ?
C9 H9B 0.9700 . ?
C2 C1 1.526(4) . ?
C2 H2A 0.9700 . ?
C2 H2B 0.9700 . ?
C10 C14 1.384(4) . ?
C12 C13 1.368(4) . ?
C12 H12 0.9300 . ?
C14 C13 1.389(4) . ?
C14 H14 0.9300 . ?
C8 C7 1.525(4) . ?
C8 H8A 0.9700 . ?
C8 H8B 0.9700 . ?
C1 H1A 0.9700 . ?
C1 H1B 0.9700 . ?
C13 H13 0.9300 . ?
C7 H7A 0.9700 . ?
C7 H7B 0.9700 . ?
C4 C3 1.514(5) . ?
C4 H4A 0.9700 . ?
C4 H4B 0.9700 . ?
C3 H3A 0.9700 . ?
C3 H3B 0.9700 . ?
C6 C5 1.522(5) . ?
C6 H6A 0.9700 . ?
C6 H6B 0.9700 . ?
C5 H5A 0.9700 . ?
C5 H5B 0.9700 . ?
C16 N3 1.137(7) . ?
